data_4117631
loop_
_publ_author_name
'Wen-Bo Liu'
'Chao Zheng'
'Chun-Xiang Zhuo'
'Li-Xin Dai'
'Shu-Li You'

_publ_section_title
;
 Iridium-Catalyzed Allylic Alkylation Reaction with N-Aryl Phosphoramidite
 Ligands: Scope and Mechanistic Studies
;
_journal_name_full 'Journal of the American Chemical Society'
_journal_page_first 4812
_journal_page_last 4821
_journal_paper_doi 10.1021/ja210923k
_journal_volume 134
_journal_year 2012
_chemical_absolute_configuration ad
_chemical_formula_sum 'C30 H24 N O2 P'
_chemical_formula_weight 461.47
_chemical_name_systematic
; 
 ? 
;
_space_group_IT_number 19
_symmetry_cell_setting orthorhombic
_symmetry_space_group_name_Hall 'P 2ac 2ab'
_symmetry_space_group_name_H-M 'P 21 21 21'
_atom_sites_solution_hydrogens geom
_atom_sites_solution_primary direct
_atom_sites_solution_secondary difmap
_audit_creation_method SHELXL-97
_cell_angle_alpha 90.00
_cell_angle_beta 90.00
_cell_angle_gamma 90.00
_cell_formula_units_Z 4
_cell_length_a 8.5265(8)
_cell_length_b 15.0901(14)
_cell_length_c 18.2616(17)
_cell_measurement_reflns_used 4745
_cell_measurement_temperature 293(2)
_cell_measurement_theta_max 50.420
_cell_measurement_theta_min 4.461
_cell_volume 2349.6(4)
_computing_cell_refinement 'Bruker SMART'
_computing_data_collection 'Bruker SMART'
_computing_data_reduction 'Bruker SHELXTL'
_computing_molecular_graphics 'Bruker SHELXTL'
_computing_publication_material 'Bruker SHELXTL'
_computing_structure_refinement 'SHELXL-97 (Sheldrick, 1997)'
_computing_structure_solution 'SHELXS-97 (Sheldrick, 1990)'
_diffrn_ambient_temperature 293(2)
_diffrn_measured_fraction_theta_full 0.997
_diffrn_measured_fraction_theta_max 0.997
_diffrn_measurement_device_type 'CCD area detector'
_diffrn_measurement_method 'phi and omega scans'
_diffrn_radiation_monochromator graphite
_diffrn_radiation_source 'fine-focus sealed tube'
_diffrn_radiation_type MoK\a
_diffrn_radiation_wavelength 0.71073
_diffrn_reflns_av_R_equivalents 0.0429
_diffrn_reflns_av_sigmaI/netI 0.0466
_diffrn_reflns_limit_h_max 10
_diffrn_reflns_limit_h_min -11
_diffrn_reflns_limit_k_max 12
_diffrn_reflns_limit_k_min -19
_diffrn_reflns_limit_l_max 23
_diffrn_reflns_limit_l_min -23
_diffrn_reflns_number 14137
_diffrn_reflns_theta_full 27.50
_diffrn_reflns_theta_max 27.50
_diffrn_reflns_theta_min 1.75
_exptl_absorpt_coefficient_mu 0.145
_exptl_absorpt_correction_T_max 1.0000
_exptl_absorpt_correction_T_min 0.3243
_exptl_absorpt_correction_type empirical
_exptl_absorpt_process_details sadabs
_exptl_crystal_colour colorless
_exptl_crystal_density_diffrn 1.305
_exptl_crystal_description prismatic
_exptl_crystal_F_000 968
_exptl_crystal_size_max 0.460
_exptl_crystal_size_mid 0.425
_exptl_crystal_size_min 0.387
_refine_diff_density_max 0.237
_refine_diff_density_min -0.226
_refine_diff_density_rms 0.035
_refine_ls_abs_structure_details 'Flack H D (1983), Acta Cryst. A39, 876-881'
_refine_ls_abs_structure_Flack 0.00(9)
_refine_ls_extinction_method none
_refine_ls_goodness_of_fit_ref 0.974
_refine_ls_hydrogen_treatment constr
_refine_ls_matrix_type full
_refine_ls_number_parameters 308
_refine_ls_number_reflns 5312
_refine_ls_number_restraints 0
_refine_ls_restrained_S_all 0.974
_refine_ls_R_factor_all 0.0542
_refine_ls_R_factor_gt 0.0435
_refine_ls_shift/su_max 0.000
_refine_ls_shift/su_mean 0.000
_refine_ls_structure_factor_coef Fsqd
_refine_ls_weighting_details 'calc w=1/[\s^2^(Fo^2^)+(0.0448P)^2^+0.0000P] where P=(Fo^2^+2Fc^2^)/3'
_refine_ls_weighting_scheme calc
_refine_ls_wR_factor_gt 0.0888
_refine_ls_wR_factor_ref 0.0927
_reflns_number_gt 4373
_reflns_number_total 5312
_reflns_threshold_expression >2sigma(I)
_cod_data_source_file ja210923k_1e.cif
_cod_data_source_block cd201162
_cod_database_code 4117631

loop_
_symmetry_equiv_pos_as_xyz
'x, y, z'
'-x+1/2, -y, z+1/2'
'-x, y+1/2, -z+1/2'
'x+1/2, -y+1/2, -z'

loop_
_atom_site_label
_atom_site_type_symbol
_atom_site_fract_x
_atom_site_fract_y
_atom_site_fract_z
_atom_site_U_iso_or_equiv
_atom_site_adp_type
_atom_site_occupancy
_atom_site_symmetry_multiplicity
_atom_site_calc_flag
_atom_site_refinement_flags
P1 P 1.01659(7) 0.60068(4) 0.17442(3) 0.04754(16) Uani 1 1 d .
O1 O 0.88933(16) 0.60108(9) 0.10650(7) 0.0463(3) Uani 1 1 d .
O2 O 1.16536(17) 0.55211(10) 0.13185(7) 0.0503(4) Uani 1 1 d .
N1 N 0.9208(2) 0.52311(10) 0.22289(8) 0.0444(4) Uani 1 1 d .
C1 C 0.9377(2) 0.63805(12) 0.04004(9) 0.0391(5) Uani 1 1 d .
C2 C 0.8835(3) 0.72343(13) 0.02324(11) 0.0492(5) Uani 1 1 d .
H2 H 0.8241 0.7551 0.0570 0.059 Uiso 1 1 calc R
C3 C 0.9191(3) 0.75916(13) -0.04293(11) 0.0487(5) Uani 1 1 d .
H3 H 0.8784 0.8143 -0.0554 0.058 Uiso 1 1 calc R
C4 C 1.0162(2) 0.71435(12) -0.09284(9) 0.0390(4) Uani 1 1 d .
C5 C 1.0635(3) 0.75353(13) -0.15993(11) 0.0495(5) Uani 1 1 d .
H5 H 1.0238 0.8087 -0.1731 0.059 Uiso 1 1 calc R
C6 C 1.1655(3) 0.71176(15) -0.20503(11) 0.0526(6) Uani 1 1 d .
H6 H 1.1945 0.7381 -0.2490 0.063 Uiso 1 1 calc R
C7 C 1.2279(3) 0.62893(14) -0.18580(10) 0.0468(5) Uani 1 1 d .
H7 H 1.2991 0.6011 -0.2168 0.056 Uiso 1 1 calc R
C8 C 1.1849(2) 0.58930(12) -0.12242(9) 0.0377(4) Uani 1 1 d .
H8 H 1.2279 0.5346 -0.1103 0.045 Uiso 1 1 calc R
C9 C 1.0760(2) 0.62929(11) -0.07418(9) 0.0331(4) Uani 1 1 d .
C10 C 1.0285(2) 0.58880(11) -0.00618(9) 0.0340(4) Uani 1 1 d .
C11 C 1.0798(2) 0.49808(12) 0.01501(9) 0.0354(4) Uani 1 1 d .
C12 C 1.0611(2) 0.42311(11) -0.03270(9) 0.0342(4) Uani 1 1 d .
C13 C 0.9743(2) 0.42771(11) -0.09858(9) 0.0399(4) Uani 1 1 d .
H13 H 0.9212 0.4797 -0.1102 0.048 Uiso 1 1 calc R
C14 C 0.9670(3) 0.35786(13) -0.14512(11) 0.0498(5) Uani 1 1 d .
H14 H 0.9103 0.3629 -0.1884 0.060 Uiso 1 1 calc R
C15 C 1.0429(3) 0.27897(13) -0.12896(12) 0.0540(6) Uani 1 1 d .
H15 H 1.0412 0.2325 -0.1624 0.065 Uiso 1 1 calc R
C16 C 1.1194(3) 0.26958(12) -0.06461(13) 0.0512(6) Uani 1 1 d .
H16 H 1.1662 0.2156 -0.0533 0.061 Uiso 1 1 calc R
C17 C 1.1297(2) 0.34065(13) -0.01413(10) 0.0425(5) Uani 1 1 d .
C18 C 1.2077(3) 0.33263(14) 0.05371(12) 0.0530(6) Uani 1 1 d .
H18 H 1.2542 0.2790 0.0662 0.064 Uiso 1 1 calc R
C19 C 1.2158(3) 0.40125(15) 0.10052(11) 0.0512(5) Uani 1 1 d .
H19 H 1.2652 0.3942 0.1455 0.061 Uiso 1 1 calc R
C20 C 1.1498(2) 0.48385(13) 0.08170(10) 0.0410(5) Uani 1 1 d .
C21 C 0.8288(3) 0.45113(13) 0.18789(11) 0.0475(5) Uani 1 1 d .
H21 H 0.8585 0.4485 0.1361 0.057 Uiso 1 1 calc R
C22 C 0.8710(3) 0.36327(13) 0.22271(12) 0.0547(6) Uani 1 1 d .
H22A H 0.8111 0.3163 0.1996 0.066 Uiso 1 1 calc R
H22B H 0.9814 0.3513 0.2147 0.066 Uiso 1 1 calc R
C23 C 0.8375(3) 0.36366(15) 0.30411(13) 0.0670(7) Uani 1 1 d .
H23A H 0.7257 0.3559 0.3118 0.080 Uiso 1 1 calc R
H23B H 0.8909 0.3140 0.3268 0.080 Uiso 1 1 calc R
C24 C 0.8893(3) 0.44774(15) 0.34035(11) 0.0502(5) Uani 1 1 d .
C25 C 0.9283(2) 0.52333(13) 0.30113(10) 0.0432(5) Uani 1 1 d .
C26 C 0.9758(3) 0.59926(16) 0.33892(10) 0.0565(6) Uani 1 1 d .
H26 H 1.0010 0.6503 0.3130 0.068 Uiso 1 1 calc R
C27 C 0.9855(3) 0.5992(2) 0.41416(11) 0.0696(7) Uani 1 1 d .
H27 H 1.0189 0.6500 0.4385 0.083 Uiso 1 1 calc R
C28 C 0.9468(3) 0.5255(2) 0.45339(12) 0.0770(9) Uani 1 1 d .
H28 H 0.9531 0.5259 0.5042 0.092 Uiso 1 1 calc R
C29 C 0.8985(3) 0.45101(19) 0.41700(12) 0.0676(7) Uani 1 1 d .
H29 H 0.8710 0.4011 0.4439 0.081 Uiso 1 1 calc R
C30 C 0.6534(3) 0.47224(15) 0.19199(14) 0.0654(7) Uani 1 1 d .
H30A H 0.6214 0.4749 0.2423 0.098 Uiso 1 1 calc R
H30B H 0.5952 0.4267 0.1673 0.098 Uiso 1 1 calc R
H30C H 0.6337 0.5283 0.1689 0.098 Uiso 1 1 calc R

loop_
_atom_site_aniso_label
_atom_site_aniso_U_11
_atom_site_aniso_U_22
_atom_site_aniso_U_33
_atom_site_aniso_U_23
_atom_site_aniso_U_13
_atom_site_aniso_U_12
P1 0.0612(4) 0.0422(3) 0.0392(2) -0.0084(2) 0.0091(3) -0.0159(3)
O1 0.0505(9) 0.0472(8) 0.0413(6) -0.0022(6) 0.0126(6) -0.0011(7)
O2 0.0483(9) 0.0681(10) 0.0346(7) -0.0058(7) -0.0005(6) -0.0070(8)
N1 0.0575(12) 0.0391(9) 0.0366(8) -0.0075(7) 0.0054(8) -0.0141(8)
C1 0.0415(12) 0.0346(10) 0.0413(10) -0.0021(8) 0.0035(9) -0.0025(9)
C2 0.0544(14) 0.0378(12) 0.0553(12) -0.0098(10) 0.0065(11) 0.0059(10)
C3 0.0548(14) 0.0272(10) 0.0640(13) 0.0021(9) -0.0017(11) 0.0078(10)
C4 0.0418(11) 0.0313(9) 0.0437(10) 0.0023(8) -0.0087(9) -0.0024(9)
C5 0.0576(14) 0.0381(11) 0.0527(12) 0.0123(9) -0.0136(11) -0.0012(10)
C6 0.0604(16) 0.0581(14) 0.0392(10) 0.0142(10) -0.0025(11) -0.0014(12)
C7 0.0470(13) 0.0566(13) 0.0367(10) 0.0056(10) 0.0004(9) 0.0031(10)
C8 0.0408(11) 0.0345(10) 0.0376(9) 0.0030(8) -0.0026(8) 0.0022(9)
C9 0.0343(10) 0.0283(9) 0.0366(9) -0.0012(7) -0.0049(8) -0.0018(8)
C10 0.0370(10) 0.0288(9) 0.0363(8) -0.0018(7) -0.0023(8) -0.0025(8)
C11 0.0349(11) 0.0374(10) 0.0339(9) 0.0025(8) 0.0065(8) 0.0013(8)
C12 0.0343(10) 0.0281(9) 0.0401(9) 0.0047(7) 0.0077(8) 0.0039(8)
C13 0.0434(12) 0.0277(9) 0.0485(10) -0.0001(8) -0.0018(9) 0.0036(8)
C14 0.0569(14) 0.0373(11) 0.0553(11) -0.0064(9) -0.0073(11) -0.0003(10)
C15 0.0590(15) 0.0361(11) 0.0669(13) -0.0138(10) 0.0033(12) 0.0031(11)
C16 0.0514(14) 0.0256(11) 0.0766(15) 0.0038(10) 0.0111(12) 0.0101(9)
C17 0.0419(12) 0.0354(11) 0.0502(11) 0.0099(9) 0.0086(10) 0.0060(9)
C18 0.0535(15) 0.0466(13) 0.0589(13) 0.0159(11) 0.0043(11) 0.0166(12)
C19 0.0477(13) 0.0666(14) 0.0392(10) 0.0187(11) -0.0010(9) 0.0090(12)
C20 0.0387(11) 0.0500(12) 0.0344(9) 0.0043(9) 0.0043(9) 0.0000(10)
C21 0.0547(14) 0.0394(11) 0.0484(11) -0.0127(9) 0.0033(10) -0.0114(10)
C22 0.0516(14) 0.0388(12) 0.0739(15) -0.0110(10) 0.0024(12) -0.0088(10)
C23 0.0643(17) 0.0503(14) 0.0864(18) 0.0152(13) 0.0100(14) -0.0024(12)
C24 0.0456(13) 0.0557(13) 0.0492(11) 0.0064(10) 0.0102(10) 0.0058(11)
C25 0.0414(12) 0.0494(12) 0.0389(9) -0.0079(9) 0.0076(9) -0.0007(10)
C26 0.0623(15) 0.0598(13) 0.0474(11) -0.0156(10) 0.0026(10) -0.0008(13)
C27 0.0661(17) 0.0951(19) 0.0475(12) -0.0239(13) -0.0010(12) 0.0086(16)
C28 0.0685(19) 0.122(3) 0.0408(12) -0.0045(15) 0.0018(12) 0.0250(18)
C29 0.0608(17) 0.0875(19) 0.0544(13) 0.0210(13) 0.0138(12) 0.0194(14)
C30 0.0589(16) 0.0489(14) 0.0885(18) -0.0082(12) -0.0070(14) -0.0056(12)

loop_
_atom_type_symbol
_atom_type_description
_atom_type_scat_dispersion_real
_atom_type_scat_dispersion_imag
_atom_type_scat_source
C C 0.0033 0.0016 'International Tables Vol C Tables 4.2.6.8 and 6.1.1.4'
H H 0.0000 0.0000 'International Tables Vol C Tables 4.2.6.8 and 6.1.1.4'
N N 0.0061 0.0033 'International Tables Vol C Tables 4.2.6.8 and 6.1.1.4'
O O 0.0106 0.0060 'International Tables Vol C Tables 4.2.6.8 and 6.1.1.4'
P P 0.1023 0.0942 'International Tables Vol C Tables 4.2.6.8 and 6.1.1.4'

loop_
_geom_angle_atom_site_label_1
_geom_angle_atom_site_label_2
_geom_angle_atom_site_label_3
_geom_angle
O1 P1 O2 98.77(7)
O1 P1 N1 94.53(8)
O2 P1 N1 108.12(8)
C1 O1 P1 117.44(12)
C20 O2 P1 124.42(13)
C25 N1 C21 117.09(15)
C25 N1 P1 120.21(13)
C21 N1 P1 122.69(12)
C10 C1 O1 119.13(16)
C10 C1 C2 123.46(17)
O1 C1 C2 117.35(17)
C3 C2 C1 119.08(18)
C3 C2 H2 120.5
C1 C2 H2 120.5
C2 C3 C4 121.20(18)
C2 C3 H3 119.4
C4 C3 H3 119.4
C3 C4 C5 121.81(18)
C3 C4 C9 119.36(16)
C5 C4 C9 118.74(18)
C6 C5 C4 120.93(19)
C6 C5 H5 119.5
C4 C5 H5 119.5
C5 C6 C7 120.40(19)
C5 C6 H6 119.8
C7 C6 H6 119.8
C8 C7 C6 120.3(2)
C8 C7 H7 119.8
C6 C7 H7 119.8
C7 C8 C9 121.44(18)
C7 C8 H8 119.3
C9 C8 H8 119.3
C8 C9 C4 118.10(16)
C8 C9 C10 122.68(16)
C4 C9 C10 119.18(16)
C1 C10 C9 117.47(16)
C1 C10 C11 120.45(15)
C9 C10 C11 122.05(16)
C20 C11 C12 117.59(16)
C20 C11 C10 120.14(16)
C12 C11 C10 122.27(15)
C13 C12 C17 117.57(16)
C13 C12 C11 122.38(15)
C17 C12 C11 120.05(16)
C14 C13 C12 121.30(17)
C14 C13 H13 119.3
C12 C13 H13 119.3
C13 C14 C15 120.83(19)
C13 C14 H14 119.6
C15 C14 H14 119.6
C16 C15 C14 120.03(19)
C16 C15 H15 120.0
C14 C15 H15 120.0
C15 C16 C17 121.06(18)
C15 C16 H16 119.5
C17 C16 H16 119.5
C18 C17 C12 118.70(18)
C18 C17 C16 122.36(18)
C12 C17 C16 118.94(18)
C19 C18 C17 121.09(18)
C19 C18 H18 119.5
C17 C18 H18 119.5
C18 C19 C20 120.34(18)
C18 C19 H19 119.8
C20 C19 H19 119.8
C11 C20 O2 120.81(17)
C11 C20 C19 121.86(18)
O2 C20 C19 117.25(17)
N1 C21 C22 109.54(17)
N1 C21 C30 110.05(17)
C22 C21 C30 113.20(19)
N1 C21 H21 108.0
C22 C21 H21 108.0
C30 C21 H21 108.0
C23 C22 C21 111.36(18)
C23 C22 H22A 109.4
C21 C22 H22A 109.4
C23 C22 H22B 109.4
C21 C22 H22B 109.4
H22A C22 H22B 108.0
C24 C23 C22 112.42(18)
C24 C23 H23A 109.1
C22 C23 H23A 109.1
C24 C23 H23B 109.1
C22 C23 H23B 109.1
H23A C23 H23B 107.9
C25 C24 C29 118.2(2)
C25 C24 C23 122.63(18)
C29 C24 C23 119.2(2)
C24 C25 C26 119.25(18)
C24 C25 N1 120.21(17)
C26 C25 N1 120.54(17)
C27 C26 C25 120.7(2)
C27 C26 H26 119.7
C25 C26 H26 119.7
C28 C27 C26 120.6(2)
C28 C27 H27 119.7
C26 C27 H27 119.7
C27 C28 C29 119.2(2)
C27 C28 H28 120.4
C29 C28 H28 120.4
C28 C29 C24 122.0(2)
C28 C29 H29 119.0
C24 C29 H29 119.0
C21 C30 H30A 109.5
C21 C30 H30B 109.5
H30A C30 H30B 109.5
C21 C30 H30C 109.5
H30A C30 H30C 109.5
H30B C30 H30C 109.5

loop_
_geom_bond_atom_site_label_1
_geom_bond_atom_site_label_2
_geom_bond_distance
P1 O1 1.6480(15)
P1 O2 1.6585(16)
P1 N1 1.6794(16)
O1 C1 1.398(2)
O2 C20 1.385(2)
N1 C25 1.430(2)
N1 C21 1.484(2)
C1 C10 1.365(2)
C1 C2 1.403(3)
C2 C3 1.358(3)
C2 H2 0.9300
C3 C4 1.405(3)
C3 H3 0.9300
C4 C5 1.419(3)
C4 C9 1.423(2)
C5 C6 1.354(3)
C5 H5 0.9300
C6 C7 1.403(3)
C6 H6 0.9300
C7 C8 1.353(3)
C7 H7 0.9300
C8 C9 1.415(3)
C8 H8 0.9300
C9 C10 1.442(2)
C10 C11 1.489(2)
C11 C20 1.373(2)
C11 C12 1.437(2)
C12 C13 1.414(2)
C12 C17 1.416(2)
C13 C14 1.355(2)
C13 H13 0.9300
C14 C15 1.387(3)
C14 H14 0.9300
C15 C16 1.352(3)
C15 H15 0.9300
C16 C17 1.417(3)
C16 H16 0.9300
C17 C18 1.411(3)
C18 C19 1.345(3)
C18 H18 0.9300
C19 C20 1.410(3)
C19 H19 0.9300
C21 C22 1.514(3)
C21 C30 1.531(3)
C21 H21 0.9800
C22 C23 1.514(3)
C22 H22A 0.9700
C22 H22B 0.9700
C23 C24 1.498(3)
C23 H23A 0.9700
C23 H23B 0.9700
C24 C25 1.387(3)
C24 C29 1.403(3)
C25 C26 1.397(3)
C26 C27 1.377(3)
C26 H26 0.9300
C27 C28 1.364(4)
C27 H27 0.9300
C28 C29 1.370(4)
C28 H28 0.9300
C29 H29 0.9300
C30 H30A 0.9600
C30 H30B 0.9600
C30 H30C 0.9600

loop_
_geom_torsion_atom_site_label_1
_geom_torsion_atom_site_label_2
_geom_torsion_atom_site_label_3
_geom_torsion_atom_site_label_4
_geom_torsion
O2 P1 O1 C1 -53.12(14)
N1 P1 O1 C1 -162.26(13)
O1 P1 O2 C20 -37.77(16)
N1 P1 O2 C20 59.96(16)
O1 P1 N1 C25 -149.40(16)
O2 P1 N1 C25 109.83(16)
O1 P1 N1 C21 31.95(17)
O2 P1 N1 C21 -68.81(18)
P1 O1 C1 C10 80.0(2)
P1 O1 C1 C2 -102.67(19)
C10 C1 C2 C3 1.6(3)
O1 C1 C2 C3 -175.55(19)
C1 C2 C3 C4 -3.7(3)
C2 C3 C4 C5 -175.4(2)
C2 C3 C4 C9 1.1(3)
C3 C4 C5 C6 175.5(2)
C9 C4 C5 C6 -1.1(3)
C4 C5 C6 C7 -0.6(3)
C5 C6 C7 C8 1.0(3)
C6 C7 C8 C9 0.4(3)
C7 C8 C9 C4 -2.1(3)
C7 C8 C9 C10 -179.77(18)
C3 C4 C9 C8 -174.27(18)
C5 C4 C9 C8 2.4(3)
C3 C4 C9 C10 3.5(3)
C5 C4 C9 C10 -179.88(17)
O1 C1 C10 C9 -179.95(16)
C2 C1 C10 C9 2.9(3)
O1 C1 C10 C11 -2.0(3)
C2 C1 C10 C11 -179.18(19)
C8 C9 C10 C1 172.27(18)
C4 C9 C10 C1 -5.4(3)
C8 C9 C10 C11 -5.6(3)
C4 C9 C10 C11 176.76(17)
C1 C10 C11 C20 -50.8(3)
C9 C10 C11 C20 127.03(19)
C1 C10 C11 C12 130.1(2)
C9 C10 C11 C12 -52.1(3)
C20 C11 C12 C13 172.24(18)
C10 C11 C12 C13 -8.6(3)
C20 C11 C12 C17 -7.3(3)
C10 C11 C12 C17 171.86(17)
C17 C12 C13 C14 -5.0(3)
C11 C12 C13 C14 175.52(19)
C12 C13 C14 C15 0.9(3)
C13 C14 C15 C16 3.1(4)
C14 C15 C16 C17 -2.8(3)
C13 C12 C17 C18 -175.71(18)
C11 C12 C17 C18 3.8(3)
C13 C12 C17 C16 5.1(3)
C11 C12 C17 C16 -175.34(18)
C15 C16 C17 C18 179.5(2)
C15 C16 C17 C12 -1.4(3)
C12 C17 C18 C19 0.7(3)
C16 C17 C18 C19 179.9(2)
C17 C18 C19 C20 -1.8(3)
C12 C11 C20 O2 -177.06(17)
C10 C11 C20 O2 3.8(3)
C12 C11 C20 C19 6.4(3)
C10 C11 C20 C19 -172.76(18)
P1 O2 C20 C11 67.2(2)
P1 O2 C20 C19 -116.13(18)
C18 C19 C20 C11 -2.0(3)
C18 C19 C20 O2 -178.66(19)
C25 N1 C21 C22 -46.2(2)
P1 N1 C21 C22 132.47(17)
C25 N1 C21 C30 78.8(2)
P1 N1 C21 C30 -102.5(2)
N1 C21 C22 C23 59.3(3)
C30 C21 C22 C23 -63.9(2)
C21 C22 C23 C24 -43.4(3)
C22 C23 C24 C25 14.2(3)
C22 C23 C24 C29 -166.1(2)
C29 C24 C25 C26 0.4(3)
C23 C24 C25 C26 -180.0(2)
C29 C24 C25 N1 179.9(2)
C23 C24 C25 N1 -0.4(3)
C21 N1 C25 C24 17.2(3)
P1 N1 C25 C24 -161.55(16)
C21 N1 C25 C26 -163.2(2)
P1 N1 C25 C26 18.0(3)
C24 C25 C26 C27 0.6(3)
N1 C25 C26 C27 -178.9(2)
C25 C26 C27 C28 -1.0(4)
C26 C27 C28 C29 0.3(4)
C27 C28 C29 C24 0.7(4)
C25 C24 C29 C28 -1.1(4)
C23 C24 C29 C28 179.2(2)
